data_7109234
loop_
_publ_author_name
'Tetsuro Murahashi'
'Seita Kimura'
'Kohei Takase'
'Sensuke Ogoshi'
'Koji Yamamoto'

_publ_section_title
;
 Bridging pi-coordination of pyrrole and indole over a PdI-PdI bond
;
_journal_name_full Chem.Commun.
_journal_page_first 4310
_journal_paper_doi 10.1039/c2cc37554k
_journal_volume 49
_journal_year 2013
_chemical_formula_moiety 'C12 H16 F12 N4 P2 Pd2'
_chemical_formula_sum 'C12 H16 F12 N4 P2 Pd2'
_chemical_formula_weight 719.01
_space_group_IT_number 14
_symmetry_cell_setting monoclinic
_symmetry_Int_Tables_number 14
_symmetry_space_group_name_Hall '-P 2yn'
_symmetry_space_group_name_H-M 'P 1 21/n 1'
_atom_sites_solution_hydrogens geom
_atom_sites_solution_primary direct
_atom_sites_solution_secondary difmap
_cell_angle_alpha 90.0000
_cell_angle_beta 90.039(4)
_cell_angle_gamma 90.0000
_cell_formula_units_Z 2
_cell_length_a 8.0162(18)
_cell_length_b 8.1741(19)
_cell_length_c 15.789(4)
_cell_measurement_reflns_used 2786
_cell_measurement_temperature 123
_cell_measurement_theta_max 27.18
_cell_measurement_theta_min 3.59
_cell_volume 1034.6(4)
_computing_cell_refinement CrystalClear
_computing_data_collection 'CrystalClear (Rigaku Inc., 2008)'
_computing_data_reduction CrystalClear
_computing_molecular_graphics 'CrystalStructure 4.0'
_computing_publication_material 'CrystalStructure 4.0 (Rigaku, 2010)'
_computing_structure_refinement 'SHELXL97 (Sheldrick, 2008)'
_computing_structure_solution 'DIRDIF99-PATTY (Gould, et al., 1999)'
_diffrn_ambient_temperature 123
_diffrn_detector_area_resol_mean 7.314
_diffrn_measured_fraction_theta_full 0.985
_diffrn_measured_fraction_theta_max 0.985
_diffrn_measurement_device_type 'Rigaku Saturn70'
_diffrn_measurement_method \w
_diffrn_radiation_type 'Mo K\a'
_diffrn_radiation_wavelength 0.71075
_diffrn_reflns_av_R_equivalents 0.0275
_diffrn_reflns_limit_h_max 9
_diffrn_reflns_limit_h_min -9
_diffrn_reflns_limit_k_max 9
_diffrn_reflns_limit_k_min -9
_diffrn_reflns_limit_l_max 11
_diffrn_reflns_limit_l_min -18
_diffrn_reflns_number 6961
_diffrn_reflns_theta_full 24.50
_diffrn_reflns_theta_max 24.50
_diffrn_standards_number 0
_exptl_absorpt_coefficient_mu 2.009
_exptl_absorpt_correction_T_max 0.818
_exptl_absorpt_correction_T_min 0.698
_exptl_absorpt_correction_type multi-scan
_exptl_absorpt_process_details 'REQAB (Rigaku, 1998)'
_exptl_crystal_colour yellow
_exptl_crystal_density_diffrn 2.308
_exptl_crystal_density_method 'not measured'
_exptl_crystal_description chip
_exptl_crystal_F_000 692.00
_exptl_crystal_size_max 0.200
_exptl_crystal_size_mid 0.150
_exptl_crystal_size_min 0.100
_refine_diff_density_max 3.790
_refine_diff_density_min -0.720
_refine_ls_extinction_method none
_refine_ls_goodness_of_fit_ref 1.099
_refine_ls_hydrogen_treatment constr
_refine_ls_number_parameters 145
_refine_ls_number_reflns 1705
_refine_ls_number_restraints 0
_refine_ls_R_factor_gt 0.0543
_refine_ls_shift/su_max 0.000
_refine_ls_structure_factor_coef Fsqd
_refine_ls_weighting_details 'w = 1/[\s^2^(Fo^2^)+(0.0830P)^2^+4.2720P] where P=(Fo^2^+2Fc^2^)/3'
_refine_ls_weighting_scheme calc
_refine_ls_wR_factor_ref 0.1360
_reflns_number_gt 1556
_reflns_number_total 1705
_reflns_threshold_expression F^2^>2.0\s(F^2^)
_cod_data_source_file c2cc37554k.txt
_cod_data_source_block pyrrole_Pd2_CH3CN_PF6
_cod_original_cell_volume 1034.6(5)
_cod_database_code 7109234

loop_
_symmetry_equiv_pos_site_id
_symmetry_equiv_pos_as_xyz
1 +X,+Y,+Z
2 1/2-X,1/2+Y,1/2-Z
3 -X,-Y,-Z
4 1/2+X,1/2-Y,1/2+Z

loop_
_atom_site_label
_atom_site_type_symbol
_atom_site_fract_x
_atom_site_fract_y
_atom_site_fract_z
_atom_site_U_iso_or_equiv
_atom_site_adp_type
_atom_site_occupancy
_atom_site_symmetry_multiplicity
_atom_site_calc_flag
_atom_site_refinement_flags
Pd1 Pd 0.52380(6) 0.62768(6) 0.45946(3) 0.0236(3) Uani 1.0 4 d .
P1 P 0.0359(2) 1.0113(2) 0.32579(10) 0.0247(5) Uani 1.0 4 d .
F1 F -0.0313(6) 0.8441(5) 0.3625(3) 0.0390(10) Uani 1.0 4 d .
F2 F 0.1051(6) 1.1815(5) 0.2879(3) 0.0410(10) Uani 1.0 4 d .
F3 F 0.1744(5) 0.9142(6) 0.2725(3) 0.0370(10) Uani 1.0 4 d .
F4 F -0.0990(5) 1.1113(5) 0.3783(3) 0.0401(11) Uani 1.0 4 d .
F5 F 0.1639(5) 1.0271(5) 0.4032(3) 0.0380(10) Uani 1.0 4 d .
F6 F -0.0886(5) 0.9974(5) 0.2475(3) 0.0359(10) Uani 1.0 4 d .
N1 N 0.2178(7) 0.4295(7) 0.4102(4) 0.0264(12) Uani 1.0 4 d .
N2 N 0.5501(8) 0.8492(8) 0.3934(5) 0.0373(15) Uani 1.0 4 d .
C1 C 0.2510(8) 0.5917(8) 0.4075(4) 0.0235(14) Uani 1.0 4 d .
C2 C 0.2539(8) 0.6503(8) 0.4916(4) 0.0261(14) Uani 1.0 4 d .
C3 C 0.2273(8) 0.5107(8) 0.5452(4) 0.0252(14) Uani 1.0 4 d .
C4 C 0.2086(8) 0.3746(8) 0.4929(5) 0.0261(15) Uani 1.0 4 d .
C5 C 0.5468(8) 0.9687(10) 0.3564(5) 0.0347(16) Uani 1.0 4 d .
C6 C 0.5385(10) 1.1185(9) 0.3096(6) 0.042(2) Uani 1.0 4 d .
H1 H 0.2691 0.6549 0.3579 0.0282 Uiso 1.0 4 calc R
H1A H 0.2040 0.3672 0.3653 0.0316 Uiso 1.0 4 calc R
H2 H 0.2701 0.7602 0.5093 0.0313 Uiso 1.0 4 calc R
H3 H 0.2233 0.5110 0.6053 0.0303 Uiso 1.0 4 calc R
H4 H 0.1926 0.2647 0.5107 0.0313 Uiso 1.0 4 calc R
H6A H 0.4462 1.1130 0.2690 0.0504 Uiso 1.0 4 calc R
H6B H 0.6436 1.1352 0.2791 0.0504 Uiso 1.0 4 calc R
H6C H 0.5202 1.2099 0.3487 0.0504 Uiso 1.0 4 calc R

loop_
_atom_site_aniso_label
_atom_site_aniso_U_11
_atom_site_aniso_U_22
_atom_site_aniso_U_33
_atom_site_aniso_U_12
_atom_site_aniso_U_13
_atom_site_aniso_U_23
Pd1 0.0230(4) 0.0239(4) 0.0240(4) -0.00020(18) -0.0008(3) 0.00402(17)
P1 0.0221(9) 0.0285(10) 0.0234(9) -0.0007(7) 0.0032(7) -0.0028(7)
F1 0.042(3) 0.037(3) 0.038(3) -0.0062(19) 0.0073(19) 0.0032(18)
F2 0.055(3) 0.032(3) 0.036(3) -0.009(2) -0.0001(19) 0.0035(19)
F3 0.031(3) 0.048(3) 0.033(3) 0.0061(19) 0.0096(17) -0.0109(19)
F4 0.033(3) 0.048(3) 0.040(3) 0.0095(18) 0.0038(19) -0.0143(18)
F5 0.038(3) 0.047(3) 0.030(2) 0.0017(19) -0.0084(17) -0.0051(18)
F6 0.039(3) 0.037(3) 0.032(3) 0.0003(18) -0.0091(17) -0.0030(17)
N1 0.030(3) 0.030(3) 0.019(3) 0.000(3) 0.002(3) -0.007(3)
N2 0.021(4) 0.045(4) 0.046(4) -0.006(3) -0.006(3) 0.009(3)
C1 0.014(4) 0.033(4) 0.024(4) 0.004(3) -0.002(3) 0.003(3)
C2 0.022(4) 0.028(4) 0.028(4) 0.002(3) 0.000(3) -0.003(3)
C3 0.021(4) 0.032(4) 0.023(4) 0.002(3) 0.001(3) 0.001(3)
C4 0.017(4) 0.025(4) 0.036(4) -0.004(3) -0.006(3) 0.008(3)
C5 0.020(4) 0.038(4) 0.046(5) 0.001(3) -0.004(3) 0.009(4)
C6 0.028(4) 0.044(5) 0.054(5) 0.003(4) -0.003(4) 0.017(4)

loop_
_atom_type_symbol
_atom_type_description
_atom_type_scat_dispersion_real
_atom_type_scat_dispersion_imag
_atom_type_scat_source
C C 0.0033 0.0016
;
International Tables for Crystallography
(1992, Vol. C, Tables 4.2.6.8 and 6.1.1.4)
;
H H 0.0000 0.0000
;
International Tables for Crystallography
(1992, Vol. C, Table 6.1.1.4)
;
F F 0.0171 0.0103
;
International Tables for Crystallography
(1992, Vol. C, Tables 4.2.6.8 and 6.1.1.4)
;
N N 0.0061 0.0033
;
International Tables for Crystallography
(1992, Vol. C, Tables 4.2.6.8 and 6.1.1.4)
;
P P 0.1023 0.0942
;
International Tables for Crystallography
(1992, Vol. C, Tables 4.2.6.8 and 6.1.1.4)
;
Pd Pd -0.9988 1.0072
;
International Tables for Crystallography
(1992, Vol. C, Tables 4.2.6.8 and 6.1.1.4)
;

loop_
_geom_angle_atom_site_label_1
_geom_angle_atom_site_label_2
_geom_angle_atom_site_label_3
_geom_angle
_geom_angle_publ_flag
_geom_angle_site_symmetry_1
_geom_angle_site_symmetry_3
Pd1 Pd1 N2 176.52(17) yes 3_666 .
Pd1 Pd1 C1 86.08(16) yes 3_666 .
Pd1 Pd1 C2 78.60(17) yes 3_666 .
Pd1 Pd1 C3 74.67(16) yes 3_666 3_666
Pd1 Pd1 C4 88.14(16) yes 3_666 3_666
N2 Pd1 C1 91.6(3) yes . .
N2 Pd1 C2 98.0(3) yes . .
N2 Pd1 C3 108.8(3) yes . 3_666
N2 Pd1 C4 94.4(3) yes . 3_666
C1 Pd1 C2 35.8(3) yes . .
C1 Pd1 C3 137.3(3) yes . 3_666
C1 Pd1 C4 172.2(3) yes . 3_666
C2 Pd1 C3 153.1(3) yes . 3_666
C2 Pd1 C4 147.2(3) yes . 3_666
C3 Pd1 C4 35.5(3) yes 3_666 3_666
F1 P1 F2 179.7(3) yes . .
F1 P1 F3 90.1(3) yes . .
F1 P1 F4 91.2(3) yes . .
F1 P1 F5 90.5(3) yes . .
F1 P1 F6 90.6(3) yes . .
F2 P1 F3 89.7(3) yes . .
F2 P1 F4 89.1(3) yes . .
F2 P1 F5 89.6(3) yes . .
F2 P1 F6 89.4(3) yes . .
F3 P1 F4 178.7(3) yes . .
F3 P1 F5 89.8(3) yes . .
F3 P1 F6 89.5(2) yes . .
F4 P1 F5 89.8(3) yes . .
F4 P1 F6 90.9(3) yes . .
F5 P1 F6 178.8(3) yes . .
C1 N1 C4 111.0(6) yes . .
Pd1 N2 C5 172.8(6) yes . .
Pd1 C1 N1 107.1(4) yes . .
Pd1 C1 C2 67.4(4) yes . .
N1 C1 C2 107.8(6) yes . .
Pd1 C2 C1 76.9(4) yes . .
Pd1 C2 C3 102.3(4) yes . .
C1 C2 C3 106.4(6) yes . .
Pd1 C3 C2 104.1(4) yes 3_666 .
Pd1 C3 C4 71.4(4) yes 3_666 .
C2 C3 C4 107.5(6) yes . .
Pd1 C4 N1 105.3(5) yes 3_666 .
Pd1 C4 C3 73.1(4) yes 3_666 .
N1 C4 C3 107.2(6) yes . .
N2 C5 C6 178.7(8) yes . .
C1 N1 H1A 124.499 no . .
C4 N1 H1A 124.509 no . .
Pd1 C1 H1 94.422 no . .
N1 C1 H1 126.104 no . .
C2 C1 H1 126.095 no . .
Pd1 C2 H2 90.706 no . .
C1 C2 H2 126.812 no . .
C3 C2 H2 126.797 no . .
Pd1 C3 H3 93.666 no 3_666 .
C2 C3 H3 126.246 no . .
C4 C3 H3 126.242 no . .
Pd1 C4 H4 91.271 no 3_666 .
N1 C4 H4 126.415 no . .
C3 C4 H4 126.412 no . .
C5 C6 H6A 109.470 no . .
C5 C6 H6B 109.469 no . .
C5 C6 H6C 109.474 no . .
H6A C6 H6B 109.464 no . .
H6A C6 H6C 109.476 no . .
H6B C6 H6C 109.474 no . .

loop_
_geom_bond_atom_site_label_1
_geom_bond_atom_site_label_2
_geom_bond_distance
_geom_bond_publ_flag
_geom_bond_site_symmetry_2
Pd1 Pd1 2.4783(9) yes 3_666
Pd1 N2 2.101(7) yes .
Pd1 C1 2.354(6) yes .
Pd1 C2 2.231(7) yes .
Pd1 C3 2.294(6) yes 3_666
Pd1 C4 2.273(7) yes 3_666
P1 F1 1.579(5) yes .
P1 F2 1.613(5) yes .
P1 F3 1.603(5) yes .
P1 F4 1.590(5) yes .
P1 F5 1.600(5) yes .
P1 F6 1.592(4) yes .
N1 C1 1.353(9) yes .
N1 C4 1.383(9) yes .
N2 C5 1.138(10) yes .
C1 C2 1.413(9) yes .
C2 C3 1.436(9) yes .
C3 C4 1.393(9) yes .
C5 C6 1.432(11) yes .
N1 H1A 0.880 no .
C1 H1 0.950 no .
C2 H2 0.950 no .
C3 H3 0.950 no .
C4 H4 0.950 no .
C6 H6A 0.980 no .
C6 H6B 0.980 no .
C6 H6C 0.980 no .

loop_
_geom_contact_atom_site_label_1
_geom_contact_atom_site_label_2
_geom_contact_distance
_geom_contact_publ_flag
_geom_contact_site_symmetry_2
Pd1 F6 3.476(4) no 2_545
F1 N2 3.392(8) no 1_455
F1 C1 3.143(8) no .
F1 C2 3.448(8) no .
F1 C4 3.231(8) no 3_566
F1 C5 3.534(8) no 1_455
F1 C6 3.284(10) no 2_545
F2 F3 2.767(6) no 2_555
F2 N1 2.941(7) no 1_565
F2 N2 3.409(8) no 2_555
F2 C1 3.375(8) no 2_555
F2 C5 3.490(9) no 2_555
F2 C6 3.529(9) no .
F3 F2 2.767(6) no 2_545
F3 N1 3.014(7) no 2_555
F3 C1 3.445(8) no .
F3 C1 3.247(8) no 2_555
F3 C5 3.295(8) no .
F3 C6 3.413(9) no .
F3 C6 3.230(9) no 2_545
F4 N2 3.544(8) no 1_455
F4 C2 3.091(8) no 3_576
F4 C3 3.474(8) no 3_576
F4 C5 3.089(8) no 1_455
F4 C6 3.101(9) no 1_455
F5 N1 3.320(7) no 1_565
F5 N2 3.424(8) no .
F5 C2 3.458(8) no .
F5 C4 3.194(8) no 1_565
F5 C5 3.193(8) no .
F5 C6 3.431(9) no .
F6 Pd1 3.476(4) no 2_555
F6 C3 3.518(7) no 4_464
F6 C5 3.401(8) no 1_455
F6 C6 3.299(9) no 1_455
F6 C6 3.250(9) no 2_545
N1 F2 2.941(7) no 1_545
N1 F3 3.014(7) no 2_545
N1 F5 3.320(7) no 1_545
N2 F1 3.392(8) no 1_655
N2 F2 3.409(8) no 2_545
N2 F4 3.544(8) no 1_655
N2 F5 3.424(8) no .
C1 F1 3.143(8) no .
C1 F2 3.375(8) no 2_545
C1 F3 3.445(8) no .
C1 F3 3.247(8) no 2_545
C2 F1 3.448(8) no .
C2 F4 3.091(8) no 3_576
C2 F5 3.458(8) no .
C3 F4 3.474(8) no 3_576
C3 F6 3.518(7) no 4_565
C4 F1 3.231(8) no 3_566
C4 F5 3.194(8) no 1_545
C5 F1 3.534(8) no 1_655
C5 F2 3.490(9) no 2_545
C5 F3 3.295(8) no .
C5 F4 3.089(8) no 1_655
C5 F5 3.193(8) no .
C5 F6 3.401(8) no 1_655
C6 F1 3.284(10) no 2_555
C6 F2 3.529(9) no .
C6 F3 3.413(9) no .
C6 F3 3.230(9) no 2_555
C6 F4 3.101(9) no 1_655
C6 F5 3.431(9) no .
C6 F6 3.299(9) no 1_655
C6 F6 3.250(9) no 2_555
Pd1 H1A 3.5236 no 3_666
Pd1 H3 3.4678 no .
N1 H2 3.1518 no .
N1 H3 3.1530 no .
N2 H1 2.8122 no .
N2 H2 2.9867 no .
N2 H3 3.4602 no 3_666
N2 H4 2.7226 no 3_666
N2 H6A 3.0334 no .
N2 H6B 3.0473 no .
N2 H6C 3.0409 no .
C1 H3 3.2007 no .
C1 H4 3.1653 no .
C2 H1A 3.0814 no .
C2 H4 3.2038 no .
C3 H1 3.2024 no .
C3 H1A 3.0794 no .
C4 H1 3.1673 no .
C4 H2 3.2008 no .
C5 H1 3.3958 no .
C5 H4 3.5217 no 3_666
H1 H1A 2.4119 no .
H1 H2 2.5419 no .
H1A H4 2.4461 no .
H2 H3 2.5671 no .
H3 H4 2.5191 no .
Pd1 H6C 3.3267 no 3_676
P1 H1 3.4974 no .
P1 H1 3.4978 no 2_555
P1 H1A 3.2662 no 1_565
P1 H6A 3.5097 no .
P1 H6A 3.5853 no 2_545
P1 H6B 3.3851 no 1_455
F1 H1 2.8628 no .
F1 H2 3.4168 no .
F1 H3 3.3249 no 3_566
F1 H4 2.5447 no 3_566
F1 H6A 2.8886 no 2_545
F1 H6B 2.9533 no 2_545
F1 H6C 3.5113 no 2_545
F2 H1 2.5226 no 2_555
F2 H1A 2.1030 no 1_565
F2 H6A 2.8074 no .
F2 H6C 3.4698 no .
F3 H1 2.6233 no .
F3 H1 2.8835 no 2_555
F3 H1A 2.4150 no 2_555
F3 H6A 2.7186 no .
F3 H6A 2.7249 no 2_545
F3 H6B 3.5161 no 2_545
F3 H6C 2.9799 no 2_545
F4 H1A 3.2124 no 1_565
F4 H2 2.4767 no 3_576
F4 H3 3.2544 no 3_576
F4 H4 3.3761 no 1_565
F4 H6B 2.5976 no 1_455
F4 H6C 3.1916 no 1_455
F5 H1 3.2371 no .
F5 H1A 2.8621 no 1_565
F5 H2 2.8797 no .
F5 H4 2.5900 no 1_565
F5 H6A 3.1802 no .
F5 H6C 3.3368 no .
F6 H1 3.3146 no 2_555
F6 H3 2.7041 no 4_464
F6 H6A 3.3530 no 2_545
F6 H6B 2.4755 no 1_455
F6 H6B 3.0230 no 2_545
F6 H6C 2.8513 no 2_545
N1 H3 3.5775 no 3_566
N1 H6A 3.4602 no 2_545
N1 H6C 3.1690 no 1_545
C1 H6A 3.2068 no 2_545
C2 H6C 3.3073 no 3_676
C3 H6C 3.4811 no 3_676
C5 H2 3.3989 no 3_676
C6 H1A 3.4787 no 1_565
C6 H2 3.3917 no 3_676
H1 P1 3.4974 no .
H1 P1 3.4978 no 2_545
H1 F1 2.8628 no .
H1 F2 2.5226 no 2_545
H1 F3 2.6233 no .
H1 F3 2.8835 no 2_545
H1 F5 3.2371 no .
H1 F6 3.3146 no 2_545
H1 H6A 2.6646 no 2_545
H1A P1 3.2662 no 1_545
H1A F2 2.1030 no 1_545
H1A F3 2.4150 no 2_545
H1A F4 3.2124 no 1_545
H1A F5 2.8621 no 1_545
H1A C6 3.4787 no 1_545
H1A H3 3.5969 no 3_566
H1A H6A 3.2256 no 1_545
H1A H6A 3.1579 no 2_545
H1A H6C 2.8545 no 1_545
H2 F1 3.4168 no .
H2 F4 2.4767 no 3_576
H2 F5 2.8797 no .
H2 C5 3.3989 no 3_676
H2 C6 3.3917 no 3_676
H2 H6B 3.5170 no 3_676
H2 H6C 2.8121 no 3_676
H3 F1 3.3249 no 3_566
H3 F4 3.2544 no 3_576
H3 F6 2.7041 no 4_565
H3 N1 3.5775 no 3_566
H3 H1A 3.5969 no 3_566
H3 H6A 3.5554 no 4_465
H3 H6B 3.5822 no 3_676
H3 H6B 3.0596 no 4_465
H3 H6C 3.1560 no 3_676
H4 F1 2.5447 no 3_566
H4 F4 3.3761 no 1_545
H4 F5 2.5900 no 1_545
H6A P1 3.5097 no .
H6A P1 3.5853 no 2_555
H6A F1 2.8886 no 2_555
H6A F2 2.8074 no .
H6A F3 2.7186 no .
H6A F3 2.7249 no 2_555
H6A F5 3.1802 no .
H6A F6 3.3530 no 2_555
H6A N1 3.4602 no 2_555
H6A C1 3.2068 no 2_555
H6A H1 2.6646 no 2_555
H6A H1A 3.2256 no 1_565
H6A H1A 3.1579 no 2_555
H6A H3 3.5554 no 4_564
H6B P1 3.3851 no 1_655
H6B F1 2.9533 no 2_555
H6B F3 3.5161 no 2_555
H6B F4 2.5976 no 1_655
H6B F6 2.4755 no 1_655
H6B F6 3.0230 no 2_555
H6B H2 3.5170 no 3_676
H6B H3 3.5822 no 3_676
H6B H3 3.0596 no 4_564
H6C Pd1 3.3267 no 3_676
H6C F1 3.5113 no 2_555
H6C F2 3.4698 no .
H6C F3 2.9799 no 2_555
H6C F4 3.1916 no 1_655
H6C F5 3.3368 no .
H6C F6 2.8513 no 2_555
H6C N1 3.1690 no 1_565
H6C C2 3.3073 no 3_676
H6C C3 3.4811 no 3_676
H6C H1A 2.8545 no 1_565
H6C H2 2.8121 no 3_676
H6C H3 3.1560 no 3_676

loop_
_geom_hbond_atom_site_label_D
_geom_hbond_atom_site_label_H
_geom_hbond_atom_site_label_A
_geom_hbond_site_symmetry_A
_geom_hbond_distance_DA
_geom_hbond_distance_DH
_geom_hbond_distance_HA
_geom_hbond_angle_DHA
_geom_hbond_publ_flag
N1 H1A F2 1_545 2.941(7) 0.880 2.103 158.9 no
N1 H1A F3 2_545 3.014(7) 0.880 2.415 125.7 no

loop_
_geom_torsion_atom_site_label_1
_geom_torsion_atom_site_label_2
_geom_torsion_atom_site_label_3
_geom_torsion_atom_site_label_4
_geom_torsion
_geom_torsion_publ_flag
_geom_torsion_site_symmetry_1
_geom_torsion_site_symmetry_3
_geom_torsion_site_symmetry_4
Pd1 Pd1 C1 N1 -26.7(4) no 3_666 . .
Pd1 Pd1 C1 C2 75.9(3) no 3_666 . .
C1 Pd1 Pd1 C1 180(326828) no . 3_666 3_666
C1 Pd1 Pd1 C2 144.67(16) no . 3_666 3_666
C1 Pd1 Pd1 C3 -38.50(16) no . 3_666 .
C1 Pd1 Pd1 C4 -5.16(16) no . 3_666 .
Pd1 Pd1 C2 C1 -99.2(3) no 3_666 . .
Pd1 Pd1 C2 C3 5.0(3) no 3_666 . .
C2 Pd1 Pd1 C1 -144.67(17) no . 3_666 3_666
C2 Pd1 Pd1 C2 -180(32400) no . 3_666 3_666
C2 Pd1 Pd1 C3 -3.17(17) no . 3_666 .
C2 Pd1 Pd1 C4 30.17(17) no . 3_666 .
Pd1 Pd1 C3 C2 -5.0(3) no 3_666 3_666 3_666
Pd1 Pd1 C3 C4 -109.0(3) no 3_666 3_666 3_666
C3 Pd1 Pd1 C1 38.50(16) no 3_666 3_666 3_666
C3 Pd1 Pd1 C2 3.17(16) no 3_666 3_666 3_666
C3 Pd1 Pd1 C3 -180(32400) no 3_666 3_666 .
C3 Pd1 Pd1 C4 -146.66(16) no 3_666 3_666 .
Pd1 Pd1 C4 N1 -37.9(3) no 3_666 3_666 3_666
Pd1 Pd1 C4 C3 65.8(3) no 3_666 3_666 3_666
C4 Pd1 Pd1 C1 5.16(17) no 3_666 3_666 3_666
C4 Pd1 Pd1 C2 -30.17(17) no 3_666 3_666 3_666
C4 Pd1 Pd1 C3 146.66(18) no 3_666 3_666 .
C4 Pd1 Pd1 C4 -180(293395) no 3_666 3_666 .
N2 Pd1 C1 N1 155.9(4) no . . .
N2 Pd1 C1 C2 -101.5(3) no . . .
N2 Pd1 C2 C1 81.6(3) no . . .
N2 Pd1 C2 C3 -174.2(4) no . . .
N2 Pd1 C3 C2 174.4(3) no . 3_666 3_666
N2 Pd1 C3 C4 70.3(3) no . 3_666 3_666
N2 Pd1 C4 N1 139.7(4) no . 3_666 3_666
N2 Pd1 C4 C3 -116.6(3) no . 3_666 3_666
C1 Pd1 C2 C1 -0.0(3) no . . .
C1 Pd1 C2 C3 104.2(5) no . . .
C2 Pd1 C1 N1 -102.6(6) no . . .
C2 Pd1 C1 C2 0.0(3) no . . .
C1 Pd1 C3 C2 -71.3(5) no . 3_666 3_666
C1 Pd1 C3 C4 -175.3(3) no . 3_666 3_666
C3 Pd1 C1 N1 35.6(6) no 3_666 . .
C3 Pd1 C1 C2 138.2(3) no 3_666 . .
C2 Pd1 C3 C2 -11.9(7) no . 3_666 3_666
C2 Pd1 C3 C4 -115.9(5) no . 3_666 3_666
C3 Pd1 C2 C1 -92.5(6) no 3_666 . .
C3 Pd1 C2 C3 11.8(7) no 3_666 . .
C2 Pd1 C4 N1 27.6(6) no . 3_666 3_666
C2 Pd1 C4 C3 131.3(4) no . 3_666 3_666
C4 Pd1 C2 C1 -167.3(3) no 3_666 . .
C4 Pd1 C2 C3 -63.0(6) no 3_666 . .
C3 Pd1 C4 N1 -103.7(5) no 3_666 3_666 3_666
C3 Pd1 C4 C3 0.0(3) no 3_666 3_666 3_666
C4 Pd1 C3 C2 104.1(5) no 3_666 3_666 3_666
C4 Pd1 C3 C4 0.0(3) no 3_666 3_666 3_666
C1 N1 C4 Pd1 -73.1(6) no . . 3_666
C1 N1 C4 C3 3.5(7) no . . .
C4 N1 C1 Pd1 67.3(6) no . . .
C4 N1 C1 C2 -3.8(7) no . . .
Pd1 C1 C2 Pd1 0.000(13) no . . .
Pd1 C1 C2 C3 -99.1(4) no . . .
N1 C1 C2 Pd1 101.6(5) no . . .
N1 C1 C2 C3 2.4(7) no . . .
Pd1 C2 C3 Pd1 -5.5(4) no . . 3_666
Pd1 C2 C3 C4 -80.0(5) no . . .
C1 C2 C3 Pd1 74.3(5) no . . 3_666
C1 C2 C3 C4 -0.3(7) no . . .
Pd1 C3 C4 Pd1 -0.000(13) no 3_666 . 3_666
Pd1 C3 C4 N1 -101.3(4) no 3_666 . .
C2 C3 C4 Pd1 99.4(5) no . . 3_666
C2 C3 C4 N1 -1.9(7) no . . .
